data_4326501
loop_
_publ_author_name
'Qingchen Dong'
'Michael J. Rose'
'Wai-Yeung Wong'
'Harry B. Gray'

_publ_contact_author_address
;
Division of Chemistry and Chemical Engineering,
California Institute of Technology,
1200 E California Blvd,
Pasdena, CA 91125
USA
;
_publ_contact_author_email mrose@caltech.edu
_publ_contact_author_fax '+1 626 459 2935'
_publ_contact_author_name 'Michael Rose'
_publ_contact_author_phone '+1 626 395 2846'
_publ_section_title
;
 Dual Coordination Modes of Ethylene-Linked NP2 Ligands in Cobalt(II) and
 Nickel(II) Iodides
;
_journal_name_full 'Inorganic Chemistry'
_journal_page_first 10213
_journal_page_last 10224
_journal_paper_doi 10.1021/ic201213c
_journal_volume 50
_journal_year 2011
_chemical_formula_moiety 'C35 H35 I N Ni P2, C H2 Cl2, I'
_chemical_formula_sum 'C36 H37 Cl2 I2 N Ni P2'
_chemical_formula_weight 929.02
_chemical_name_systematic
;
 ?
;
_space_group_IT_number 14
_symmetry_cell_setting monoclinic
_symmetry_space_group_name_Hall '-P 2yn'
_symmetry_space_group_name_H-M 'P 1 21/n 1'
_atom_sites_solution_hydrogens geom
_atom_sites_solution_primary direct
_atom_sites_solution_secondary difmap
_audit_creation_method SHELXL-97
_cell_angle_alpha 90.00
_cell_angle_beta 93.804(2)
_cell_angle_gamma 90.00
_cell_formula_units_Z 4
_cell_length_a 8.9712(4)
_cell_length_b 24.7251(10)
_cell_length_c 16.2706(7)
_cell_measurement_reflns_used 9723
_cell_measurement_temperature 100(2)
_cell_measurement_theta_max 39.30
_cell_measurement_theta_min 2.51
_cell_volume 3601.1(3)
_computing_cell_refinement 'Bruker SAINT-Plus v7.66A'
_computing_data_collection 'Bruker APEX2 v2009.7-0'
_computing_data_reduction 'Bruker SAINT-Plus v7.66A'
_computing_molecular_graphics 'Bruker XP v5.1'
_computing_publication_material 'Bruker XCIF 2008'
_computing_structure_refinement 'SHELXL-97 (Sheldrick, 2008)'
_computing_structure_solution 'SHELXS-97 (Sheldrick, 2008)'
_diffrn_ambient_temperature 100(2)
_diffrn_measured_fraction_theta_full 0.983
_diffrn_measured_fraction_theta_max 0.983
_diffrn_measurement_device_type 'Bruker KAPPA APEX II'
_diffrn_measurement_method '\w scans; 14 settings'
_diffrn_radiation_monochromator graphite
_diffrn_radiation_source 'fine-focus sealed tube'
_diffrn_radiation_type MoK\a
_diffrn_radiation_wavelength 0.71073
_diffrn_reflns_av_R_equivalents 0.0445
_diffrn_reflns_av_sigmaI/netI 0.0285
_diffrn_reflns_limit_h_max 16
_diffrn_reflns_limit_h_min -14
_diffrn_reflns_limit_k_max 45
_diffrn_reflns_limit_k_min -45
_diffrn_reflns_limit_l_max 29
_diffrn_reflns_limit_l_min -29
_diffrn_reflns_number 181997
_diffrn_reflns_theta_full 40.81
_diffrn_reflns_theta_max 40.81
_diffrn_reflns_theta_min 2.07
_exptl_absorpt_coefficient_mu 2.517
_exptl_absorpt_correction_T_max 0.7481
_exptl_absorpt_correction_T_min 0.6569
_exptl_absorpt_correction_type multi-scan
_exptl_absorpt_process_details 'SADABS v2008/2, Bruker-AXS, Madison, WI'
_exptl_crystal_colour 'Deep purple'
_exptl_crystal_density_diffrn 1.714
_exptl_crystal_description Blade
_exptl_crystal_F_000 1832
_exptl_crystal_size_max 0.20
_exptl_crystal_size_mid 0.18
_exptl_crystal_size_min 0.10
_refine_diff_density_max 1.477
_refine_diff_density_min -1.508
_refine_diff_density_rms 0.119
_refine_ls_extinction_method none
_refine_ls_goodness_of_fit_ref 1.675
_refine_ls_hydrogen_treatment Riding
_refine_ls_matrix_type 'Full matrix'
_refine_ls_number_parameters 397
_refine_ls_number_reflns 23057
_refine_ls_number_restraints 0
_refine_ls_restrained_S_all 1.675
_refine_ls_R_factor_all 0.0459
_refine_ls_R_factor_gt 0.0299
_refine_ls_shift/su_max 0.009
_refine_ls_shift/su_mean 0.000
_refine_ls_structure_factor_coef Fsqd
_refine_ls_weighting_details w=1/s^2^(Fo^2^)
_refine_ls_weighting_scheme sigma
_refine_ls_wR_factor_gt 0.0414
_refine_ls_wR_factor_ref 0.0426
_reflns_number_gt 18234
_reflns_number_total 23057
_reflns_threshold_expression >2sigma(I)
_cod_data_source_file ic201213c_si_002_03.cif
_cod_data_source_block dqc04
_cod_depositor_comments
;
The following automatic conversions were performed:

'_atom_sites_solution_primary' value 'direct methods' was changed to
'direct'.

'_atom_sites_solution_secondary' value 'Difference Fourier map' was
changed to 'difmap'.

'_atom_sites_solution_hydrogens' value 'Geometric positions' was
changed to 'geom'.

Automatic conversion script
Id: cif_fix_values 6452 2018-10-05 10:23:21Z andrius 
;
_cod_database_code 4326501

loop_
_symmetry_equiv_pos_as_xyz
'x, y, z'
'-x+1/2, y+1/2, -z+1/2'
'-x, -y, -z'
'x-1/2, -y-1/2, z-1/2'

loop_
_atom_site_label
_atom_site_type_symbol
_atom_site_fract_x
_atom_site_fract_y
_atom_site_fract_z
_atom_site_U_iso_or_equiv
_atom_site_adp_type
_atom_site_occupancy
_atom_site_symmetry_multiplicity
_atom_site_calc_flag
_atom_site_refinement_flags
I2 I 0.774067(9) 0.827720(3) 0.923959(5) 0.01948(2) Uani 1 1 d .
Ni1 Ni 0.245863(15) 0.997675(5) 0.756005(8) 0.00964(2) Uani 1 1 d .
I1 I 0.393950(8) 1.004770(3) 0.633459(4) 0.01522(2) Uani 1 1 d .
P1 P 0.19404(3) 0.911629(11) 0.733184(16) 0.01078(5) Uani 1 1 d .
P2 P 0.20217(3) 1.085880(11) 0.770927(17) 0.01150(5) Uani 1 1 d .
N1 N 0.17365(10) 0.98768(4) 0.86780(5) 0.01017(15) Uani 1 1 d .
C1 C 0.14835(13) 0.88907(4) 0.83512(6) 0.01298(19) Uani 1 1 d .
H1A H 0.0749 0.8592 0.8304 0.016 Uiso 1 1 calc R
H1B H 0.2393 0.8760 0.8668 0.016 Uiso 1 1 calc R
C2 C 0.08291(12) 0.93728(4) 0.87811(6) 0.01224(19) Uani 1 1 d .
H2A H -0.0206 0.9435 0.8552 0.015 Uiso 1 1 calc R
H2B H 0.0792 0.9292 0.9375 0.015 Uiso 1 1 calc R
C3 C 0.08177(12) 1.03432(4) 0.89564(6) 0.01270(19) Uani 1 1 d .
H3A H 0.0701 1.0311 0.9555 0.015 Uiso 1 1 calc R
H3B H -0.0190 1.0328 0.8669 0.015 Uiso 1 1 calc R
C4 C 0.15343(13) 1.08829(4) 0.87815(6) 0.01382(19) Uani 1 1 d .
H4A H 0.2440 1.0939 0.9153 0.017 Uiso 1 1 calc R
H4B H 0.0827 1.1182 0.8864 0.017 Uiso 1 1 calc R
C5 C 0.32308(12) 0.98419(4) 0.91737(6) 0.01176(18) Uani 1 1 d .
H5A H 0.3814 0.9545 0.8944 0.014 Uiso 1 1 calc R
H5B H 0.3783 1.0182 0.9090 0.014 Uiso 1 1 calc R
C6 C 0.31846(12) 0.97495(4) 1.00896(6) 0.01225(18) Uani 1 1 d .
C7 C 0.33403(14) 0.92272(5) 1.04097(7) 0.0185(2) Uani 1 1 d .
H7 H 0.3425 0.8930 1.0045 0.022 Uiso 1 1 calc R
C8 C 0.33734(15) 0.91355(6) 1.12548(8) 0.0241(3) Uani 1 1 d .
H8 H 0.3452 0.8777 1.1463 0.029 Uiso 1 1 calc R
C9 C 0.32914(13) 0.95668(6) 1.17911(7) 0.0234(3) Uani 1 1 d .
H9 H 0.3331 0.9506 1.2369 0.028 Uiso 1 1 calc R
C10 C 0.31510(12) 1.00877(6) 1.14828(7) 0.0196(2) Uani 1 1 d .
H10 H 0.3094 1.0384 1.1851 0.024 Uiso 1 1 calc R
C11 C 0.30927(12) 1.01799(5) 1.06370(7) 0.0145(2) Uani 1 1 d .
H11 H 0.2990 1.0539 1.0432 0.017 Uiso 1 1 calc R
C12 C 0.02096(12) 0.91236(4) 0.66855(6) 0.01236(18) Uani 1 1 d .
C13 C 0.02172(13) 0.93266(5) 0.58818(7) 0.0143(2) Uani 1 1 d .
H13 H 0.1137 0.9426 0.5667 0.017 Uiso 1 1 calc R
C14 C -0.11025(13) 0.93836(5) 0.53981(7) 0.0160(2) Uani 1 1 d .
H14 H -0.1082 0.9513 0.4849 0.019 Uiso 1 1 calc R
C15 C -0.24609(13) 0.92512(5) 0.57149(7) 0.0179(2) Uani 1 1 d .
H15 H -0.3370 0.9301 0.5390 0.021 Uiso 1 1 calc R
C16 C -0.24795(13) 0.90465(5) 0.65070(7) 0.0187(2) Uani 1 1 d .
H16 H -0.3405 0.8953 0.6722 0.022 Uiso 1 1 calc R
C17 C -0.11572(13) 0.89763(5) 0.69904(7) 0.0151(2) Uani 1 1 d .
H17 H -0.1180 0.8828 0.7528 0.018 Uiso 1 1 calc R
C18 C 0.31300(12) 0.85927(4) 0.69518(7) 0.01349(19) Uani 1 1 d .
C19 C 0.28417(14) 0.83564(5) 0.61782(7) 0.0200(2) Uani 1 1 d .
H19 H 0.2019 0.8478 0.5829 0.024 Uiso 1 1 calc R
C20 C 0.37518(16) 0.79441(5) 0.59171(8) 0.0253(3) Uani 1 1 d .
H20 H 0.3551 0.7784 0.5390 0.030 Uiso 1 1 calc R
C21 C 0.49502(16) 0.77670(5) 0.64254(9) 0.0254(3) Uani 1 1 d .
H21 H 0.5568 0.7484 0.6248 0.031 Uiso 1 1 calc R
C22 C 0.52533(15) 0.80001(5) 0.71915(8) 0.0225(2) Uani 1 1 d .
H22 H 0.6079 0.7877 0.7537 0.027 Uiso 1 1 calc R
C23 C 0.43541(13) 0.84137(5) 0.74561(7) 0.0171(2) Uani 1 1 d .
H23 H 0.4571 0.8575 0.7980 0.021 Uiso 1 1 calc R
C24 C 0.02901(12) 1.10228(4) 0.71125(7) 0.01371(19) Uani 1 1 d .
C25 C -0.04657(13) 1.06293(5) 0.66393(7) 0.0152(2) Uani 1 1 d .
H25 H -0.0072 1.0273 0.6624 0.018 Uiso 1 1 calc R
C26 C -0.17940(13) 1.07520(5) 0.61876(7) 0.0182(2) Uani 1 1 d .
H26 H -0.2302 1.0481 0.5864 0.022 Uiso 1 1 calc R
C27 C -0.23746(14) 1.12697(5) 0.62101(8) 0.0225(2) Uani 1 1 d .
H27 H -0.3277 1.1355 0.5899 0.027 Uiso 1 1 calc R
C28 C -0.16356(15) 1.16642(6) 0.66890(10) 0.0290(3) Uani 1 1 d .
H28 H -0.2041 1.2018 0.6710 0.035 Uiso 1 1 calc R
C29 C -0.03099(14) 1.15437(5) 0.71368(8) 0.0232(3) Uani 1 1 d .
H29 H 0.0192 1.1816 0.7461 0.028 Uiso 1 1 calc R
C30 C 0.32021(12) 1.14436(4) 0.75777(7) 0.0147(2) Uani 1 1 d .
C31 C 0.36176(14) 1.17902(5) 0.82321(8) 0.0221(2) Uani 1 1 d .
H31 H 0.3316 1.1713 0.8769 0.026 Uiso 1 1 calc R
C32 C 0.44724(16) 1.22474(6) 0.80986(10) 0.0287(3) Uani 1 1 d .
H32 H 0.4761 1.2480 0.8547 0.034 Uiso 1 1 calc R
C33 C 0.49039(15) 1.23663(5) 0.73211(10) 0.0277(3) Uani 1 1 d .
H33 H 0.5488 1.2679 0.7234 0.033 Uiso 1 1 calc R
C34 C 0.44833(15) 1.20274(5) 0.66652(9) 0.0257(3) Uani 1 1 d .
H34 H 0.4775 1.2111 0.6129 0.031 Uiso 1 1 calc R
C35 C 0.36392(14) 1.15675(5) 0.67885(8) 0.0203(2) Uani 1 1 d .
H35 H 0.3358 1.1337 0.6338 0.024 Uiso 1 1 calc R
C41 C 0.39038(18) 0.75008(6) 0.94181(11) 0.0372(4) Uani 1 1 d .
H41A H 0.3654 0.7442 0.8823 0.045 Uiso 1 1 calc R
H41B H 0.4847 0.7709 0.9479 0.045 Uiso 1 1 calc R
Cl1 Cl 0.41436(5) 0.686974(16) 0.99208(3) 0.04074(9) Uani 1 1 d .
Cl2 Cl 0.24493(6) 0.787298(15) 0.98473(3) 0.04417(10) Uani 1 1 d .

loop_
_atom_site_aniso_label
_atom_site_aniso_U_11
_atom_site_aniso_U_22
_atom_site_aniso_U_33
_atom_site_aniso_U_23
_atom_site_aniso_U_13
_atom_site_aniso_U_12
I2 0.02749(4) 0.01502(3) 0.01633(3) -0.00115(3) 0.00437(3) -0.00344(3)
Ni1 0.01001(6) 0.01066(6) 0.00840(5) 0.00052(4) 0.00183(4) 0.00040(5)
I1 0.01373(3) 0.02045(4) 0.01180(3) 0.00149(2) 0.00312(2) 0.00001(3)
P1 0.01187(12) 0.01133(12) 0.00918(11) 0.00006(9) 0.00102(9) 0.00020(10)
P2 0.01215(13) 0.01128(12) 0.01117(11) 0.00098(9) 0.00164(9) 0.00092(10)
N1 0.0091(4) 0.0122(4) 0.0092(3) -0.0001(3) 0.0008(3) -0.0002(3)
C1 0.0146(5) 0.0133(5) 0.0110(4) 0.0014(3) 0.0002(4) -0.0014(4)
C2 0.0111(5) 0.0145(5) 0.0111(4) 0.0001(3) 0.0016(3) -0.0029(4)
C3 0.0121(5) 0.0143(5) 0.0120(4) -0.0007(3) 0.0028(4) 0.0015(4)
C4 0.0163(5) 0.0131(5) 0.0122(4) -0.0009(4) 0.0012(4) 0.0013(4)
C5 0.0100(4) 0.0146(5) 0.0107(4) 0.0000(3) 0.0005(3) -0.0004(4)
C6 0.0092(4) 0.0166(5) 0.0109(4) 0.0006(3) -0.0003(3) -0.0007(4)
C7 0.0207(6) 0.0176(5) 0.0167(5) 0.0021(4) -0.0023(4) -0.0016(4)
C8 0.0224(6) 0.0285(7) 0.0208(6) 0.0114(5) -0.0039(5) -0.0033(5)
C9 0.0131(5) 0.0442(8) 0.0127(5) 0.0065(5) 0.0000(4) -0.0030(5)
C10 0.0106(5) 0.0350(7) 0.0134(5) -0.0050(4) 0.0013(4) 0.0001(5)
C11 0.0109(5) 0.0190(5) 0.0135(4) -0.0015(4) 0.0001(4) 0.0007(4)
C12 0.0129(5) 0.0122(5) 0.0119(4) -0.0010(3) 0.0004(4) 0.0003(4)
C13 0.0137(5) 0.0169(5) 0.0126(4) 0.0000(4) 0.0017(4) -0.0008(4)
C14 0.0173(5) 0.0186(5) 0.0120(4) 0.0007(4) -0.0006(4) 0.0001(4)
C15 0.0147(5) 0.0215(6) 0.0169(5) -0.0007(4) -0.0022(4) 0.0011(4)
C16 0.0138(5) 0.0245(6) 0.0178(5) -0.0003(4) 0.0024(4) -0.0024(4)
C17 0.0164(5) 0.0166(5) 0.0125(4) 0.0005(4) 0.0018(4) -0.0017(4)
C18 0.0149(5) 0.0112(5) 0.0147(4) -0.0006(4) 0.0034(4) -0.0004(4)
C19 0.0228(6) 0.0194(6) 0.0178(5) -0.0053(4) 0.0004(4) 0.0029(5)
C20 0.0317(7) 0.0203(6) 0.0243(6) -0.0077(5) 0.0046(5) 0.0041(5)
C21 0.0303(7) 0.0162(6) 0.0309(7) -0.0009(5) 0.0103(6) 0.0075(5)
C22 0.0213(6) 0.0188(6) 0.0275(6) 0.0040(5) 0.0033(5) 0.0069(5)
C23 0.0176(5) 0.0157(5) 0.0181(5) 0.0006(4) 0.0021(4) 0.0014(4)
C24 0.0131(5) 0.0150(5) 0.0132(4) 0.0015(4) 0.0024(4) 0.0021(4)
C25 0.0160(5) 0.0152(5) 0.0143(5) 0.0010(4) 0.0013(4) 0.0026(4)
C26 0.0159(5) 0.0229(6) 0.0156(5) -0.0008(4) 0.0001(4) 0.0001(4)
C27 0.0148(6) 0.0260(6) 0.0261(6) 0.0027(5) -0.0025(5) 0.0052(5)
C28 0.0219(6) 0.0197(6) 0.0442(8) -0.0014(6) -0.0061(6) 0.0080(5)
C29 0.0199(6) 0.0166(6) 0.0324(7) -0.0033(5) -0.0040(5) 0.0034(5)
C30 0.0131(5) 0.0123(5) 0.0189(5) 0.0027(4) 0.0016(4) 0.0014(4)
C31 0.0237(6) 0.0172(6) 0.0254(6) -0.0005(4) 0.0015(5) -0.0030(5)
C32 0.0281(7) 0.0184(6) 0.0393(8) -0.0019(5) 0.0004(6) -0.0055(5)
C33 0.0208(6) 0.0153(6) 0.0476(9) 0.0060(5) 0.0066(6) -0.0012(5)
C34 0.0218(6) 0.0216(6) 0.0349(7) 0.0108(5) 0.0114(5) 0.0030(5)
C35 0.0198(6) 0.0180(5) 0.0236(6) 0.0048(4) 0.0057(5) 0.0027(4)
C41 0.0359(9) 0.0306(8) 0.0444(9) 0.0141(7) -0.0025(7) -0.0084(7)
Cl1 0.0494(2) 0.03104(19) 0.0401(2) 0.01186(16) -0.00975(18) -0.00070(17)
Cl2 0.0704(3) 0.02196(18) 0.0399(2) 0.00503(15) 0.0020(2) -0.00089(18)

loop_
_atom_type_symbol
_atom_type_description
_atom_type_scat_dispersion_real
_atom_type_scat_dispersion_imag
_atom_type_scat_source
C C 0.0033 0.0016 'International Tables Vol C Tables 4.2.6.8 and 6.1.1.4'
H H 0.0000 0.0000 'International Tables Vol C Tables 4.2.6.8 and 6.1.1.4'
N N 0.0061 0.0033 'International Tables Vol C Tables 4.2.6.8 and 6.1.1.4'
P P 0.1023 0.0942 'International Tables Vol C Tables 4.2.6.8 and 6.1.1.4'
Ni Ni 0.3393 1.1124 'International Tables Vol C Tables 4.2.6.8 and 6.1.1.4'
I I -0.4742 1.8119 'International Tables Vol C Tables 4.2.6.8 and 6.1.1.4'
Cl Cl 0.1484 0.1585 'International Tables Vol C Tables 4.2.6.8 and 6.1.1.4'

loop_
_geom_angle_atom_site_label_1
_geom_angle_atom_site_label_2
_geom_angle_atom_site_label_3
_geom_angle
_geom_angle_publ_flag
N1 Ni1 P1 87.49(3) yes
N1 Ni1 P2 87.23(3) yes
P1 Ni1 P2 157.662(13) yes
N1 Ni1 I1 166.37(3) yes
P1 Ni1 I1 92.936(8) yes
P2 Ni1 I1 97.234(8) yes
C18 P1 C12 108.03(5) ?
C18 P1 C1 105.37(5) ?
C12 P1 C1 107.14(5) ?
C18 P1 Ni1 128.65(4) ?
C12 P1 Ni1 104.51(4) ?
C1 P1 Ni1 101.53(4) ?
C30 P2 C24 104.09(5) ?
C30 P2 C4 105.39(5) ?
C24 P2 C4 104.59(5) ?
C30 P2 Ni1 131.16(4) ?
C24 P2 Ni1 108.01(4) ?
C4 P2 Ni1 100.98(4) ?
C3 N1 C2 106.87(8) ?
C3 N1 C5 111.41(8) ?
C2 N1 C5 111.02(8) ?
C3 N1 Ni1 113.50(6) ?
C2 N1 Ni1 114.65(6) ?
C5 N1 Ni1 99.39(6) ?
C2 C1 P1 107.21(7) ?
N1 C2 C1 111.72(8) ?
N1 C3 C4 111.74(8) ?
C3 C4 P2 106.37(7) ?
C6 C5 N1 116.80(8) ?
C11 C6 C7 118.47(10) ?
C11 C6 C5 121.43(10) ?
C7 C6 C5 119.95(10) ?
C8 C7 C6 120.95(11) ?
C9 C8 C7 119.94(12) ?
C10 C9 C8 119.73(11) ?
C9 C10 C11 120.46(11) ?
C10 C11 C6 120.43(11) ?
C17 C12 C13 118.82(10) ?
C17 C12 P1 121.80(8) ?
C13 C12 P1 119.14(8) ?
C14 C13 C12 120.67(10) ?
C13 C14 C15 120.11(10) ?
C16 C15 C14 119.65(11) ?
C15 C16 C17 120.62(10) ?
C16 C17 C12 120.09(10) ?
C19 C18 C23 119.20(10) ?
C19 C18 P1 121.90(9) ?
C23 C18 P1 118.89(8) ?
C20 C19 C18 120.33(12) ?
C21 C20 C19 119.89(12) ?
C20 C21 C22 120.34(11) ?
C21 C22 C23 120.17(12) ?
C22 C23 C18 120.06(11) ?
C25 C24 C29 119.11(11) ?
C25 C24 P2 120.46(8) ?
C29 C24 P2 120.43(9) ?
C24 C25 C26 120.63(11) ?
C27 C26 C25 119.90(12) ?
C26 C27 C28 119.87(12) ?
C29 C28 C27 120.35(12) ?
C28 C29 C24 120.14(12) ?
C35 C30 C31 119.16(11) ?
C35 C30 P2 118.93(9) ?
C31 C30 P2 121.82(9) ?
C32 C31 C30 120.07(12) ?
C33 C32 C31 120.50(13) ?
C32 C33 C34 119.85(12) ?
C35 C34 C33 120.40(12) ?
C34 C35 C30 120.00(12) ?
Cl1 C41 Cl2 110.19(9) ?

loop_
_geom_bond_atom_site_label_1
_geom_bond_atom_site_label_2
_geom_bond_distance
_geom_bond_publ_flag
Ni1 N1 1.9864(8) yes
Ni1 P1 2.2039(3) yes
Ni1 P2 2.2319(3) yes
Ni1 I1 2.47444(16) yes
P1 C18 1.8124(11) ?
P1 C12 1.8167(12) ?
P1 C1 1.8222(10) ?
P2 C30 1.8132(12) ?
P2 C24 1.8222(12) ?
P2 C4 1.8273(11) ?
N1 C3 1.5047(14) ?
N1 C2 1.5039(14) ?
N1 C5 1.5205(14) ?
C1 C2 1.5196(15) ?
C3 C4 1.5162(16) ?
C5 C6 1.5108(14) ?
C6 C11 1.3937(15) ?
C6 C7 1.3960(16) ?
C7 C8 1.3920(17) ?
C8 C9 1.383(2) ?
C9 C10 1.3848(19) ?
C10 C11 1.3925(16) ?
C12 C17 1.4010(15) ?
C12 C13 1.4012(15) ?
C13 C14 1.3846(17) ?
C14 C15 1.3934(16) ?
C15 C16 1.3856(17) ?
C16 C17 1.3900(17) ?
C18 C19 1.3961(16) ?
C18 C23 1.3984(17) ?
C19 C20 1.3901(17) ?
C20 C21 1.383(2) ?
C21 C22 1.384(2) ?
C22 C23 1.3886(17) ?
C24 C25 1.3892(16) ?
C24 C29 1.3975(17) ?
C25 C26 1.3914(17) ?
C26 C27 1.3834(18) ?
C27 C28 1.389(2) ?
C28 C29 1.3852(19) ?
C30 C35 1.4013(16) ?
C30 C31 1.3980(17) ?
C31 C32 1.3913(18) ?
C32 C33 1.379(2) ?
C33 C34 1.389(2) ?
C34 C35 1.3881(18) ?
C41 Cl1 1.7682(15) ?
C41 Cl2 1.7771(18) ?
